data_4340697
loop_
_publ_author_name
'Seth, Piya'
'Figuerola, Albert'
'Jover, Jes\'us'
'Ruiz, Eliseo'
'Ghosh, Ashutosh'

_publ_section_title
;
 Ferro- to Antiferromagnetic Crossover Angle in Diphenoxido- and
 Carboxylato-Bridged Trinuclear Ni(II)2-Mn(II) Complexes: Experimental
 Observations and Theoretical Rationalization.
;
_journal_issue 17
_journal_name_full 'Inorganic chemistry'
_journal_page_first 9296
_journal_page_last 9305
_journal_paper_doi 10.1021/ic501425x
_journal_volume 53
_journal_year 2014
_chemical_formula_sum 'C51 H50 Mn N4 Ni2 O10'
_chemical_formula_weight 1051.27
_chemical_name_systematic
;
 ?
;
_space_group_IT_number 2
_symmetry_cell_setting triclinic
_symmetry_space_group_name_Hall '-P 1'
_symmetry_space_group_name_H-M 'P -1'
_atom_sites_solution_hydrogens geom
_atom_sites_solution_primary direct
_atom_sites_solution_secondary difmap
_audit_creation_method SHELXL-97
_cell_angle_alpha 90.311(2)
_cell_angle_beta 99.130(2)
_cell_angle_gamma 90.807(2)
_cell_formula_units_Z 2
_cell_length_a 9.3692(13)
_cell_length_b 10.5173(14)
_cell_length_c 23.878(3)
_cell_measurement_temperature 293(2)
_cell_measurement_theta_max 26.4
_cell_measurement_theta_min 0.9
_cell_volume 2322.8(5)
_computing_cell_refinement 'Bruker SMART'
_computing_data_collection 'Bruker SMART'
_computing_data_reduction 'Bruker SAINT'
_computing_molecular_graphics 'Ortep-3 for windows (Farrugia, 1997)'
_computing_publication_material 'Platon99 (Spek, 1999)'
_computing_structure_refinement 'SHELXL-97 (Sheldrick, 1997)'
_computing_structure_solution 'SHELXS-97 (Sheldrick, 1997)'
_diffrn_ambient_temperature 293(2)
_diffrn_measured_fraction_theta_full 0.941
_diffrn_measured_fraction_theta_max 0.941
_diffrn_measurement_device_type 'CCD area detector'
_diffrn_measurement_method 'phi and omega scans'
_diffrn_radiation_monochromator graphite
_diffrn_radiation_source 'fine-focus sealed tube'
_diffrn_radiation_type MoK\a
_diffrn_radiation_wavelength 0.71073
_diffrn_reflns_av_R_equivalents 0.0213
_diffrn_reflns_av_sigmaI/netI 0.0384
_diffrn_reflns_limit_h_max 11
_diffrn_reflns_limit_h_min -10
_diffrn_reflns_limit_k_max 12
_diffrn_reflns_limit_k_min -12
_diffrn_reflns_limit_l_max 29
_diffrn_reflns_limit_l_min -28
_diffrn_reflns_number 17569
_diffrn_reflns_theta_full 26.37
_diffrn_reflns_theta_max 26.37
_diffrn_reflns_theta_min 0.86
_exptl_absorpt_coefficient_mu 1.135
_exptl_absorpt_correction_T_max 0.9369
_exptl_absorpt_correction_T_min 0.8979
_exptl_absorpt_correction_type empirical
_exptl_absorpt_process_details SADABS
_exptl_crystal_colour green
_exptl_crystal_density_diffrn 1.503
_exptl_crystal_density_method 'not measured'
_exptl_crystal_description rectangular
_exptl_crystal_F_000 1090
_exptl_crystal_size_max 0.05
_exptl_crystal_size_mid 0.04
_exptl_crystal_size_min 0.03
_refine_diff_density_max 0.557
_refine_diff_density_min -0.650
_refine_diff_density_rms 0.057
_refine_ls_extinction_method none
_refine_ls_goodness_of_fit_ref 1.041
_refine_ls_hydrogen_treatment mixed
_refine_ls_matrix_type full
_refine_ls_number_parameters 801
_refine_ls_number_reflns 8940
_refine_ls_number_restraints 0
_refine_ls_restrained_S_all 1.041
_refine_ls_R_factor_all 0.0555
_refine_ls_R_factor_gt 0.0413
_refine_ls_shift/su_max 0.001
_refine_ls_shift/su_mean 0.000
_refine_ls_structure_factor_coef Fsqd
_refine_ls_weighting_details 'calc w=1/[\s^2^(Fo^2^)+(0.0514P)^2^+1.1544P] where P=(Fo^2^+2Fc^2^)/3'
_refine_ls_weighting_scheme calc
_refine_ls_wR_factor_gt 0.1035
_refine_ls_wR_factor_ref 0.1104
_reflns_number_gt 7044
_reflns_number_total 8940
_reflns_threshold_expression >2sigma(I)
_cod_data_source_file ic501425x_si_001.cif
_cod_data_source_block 2
_cod_depositor_comments
;
The following automatic conversions were performed:

'_symmetry_cell_setting' value 'TRICLINIC' changed to 'triclinic'
according to
/usr/data/users/saulius/crontab/automatic-downloads/rss-feeds/ACS/lib/dictionaries/cif_core.dic
dictionary named 'cif_core.dic' version 2.4.2 from 2011-04-26.

Automatic conversion script
Id: cif_fix_values 2281 2013-09-26 08:29:07Z andrius 

 Adding full bibliography for 4340696--4340698.cif.

2021-04-15
Z value and formula fixed to values more according to usual
chemical conventions.                 miguel
;
_cod_original_formula_sum 'C102 H100 Mn2 N8 Ni4 O20'
_cod_original_formula_weight 2102.54
_cod_original_formula_units_Z 1
_cod_database_code 4340697

loop_
_symmetry_equiv_pos_as_xyz
'x, y, z'
'-x, -y, -z'

loop_
_atom_site_label
_atom_site_type_symbol
_atom_site_fract_x
_atom_site_fract_y
_atom_site_fract_z
_atom_site_U_iso_or_equiv
_atom_site_adp_type
_atom_site_occupancy
_atom_site_symmetry_multiplicity
_atom_site_calc_flag
_atom_site_refinement_flags
Ni2 Ni 0.21298(4) -1.81941(3) -1.924456(14) 0.03265(11) Uani 1 1 d .
Mn2 Mn 0.0000 -2.0000 -2.0000 0.02847(13) Uani 1 2 d S
Mn1 Mn 0.0000 -1.5000 -1.5000 0.03971(16) Uani 1 2 d S
Ni1 Ni -0.18033(5) -1.71065(4) -1.574565(16) 0.04662(13) Uani 1 1 d .
O6 O 0.1505(2) -2.00169(18) -1.92141(8) 0.0413(5) Uani 1 1 d .
O7 O 0.01625(19) -1.80478(17) -1.97046(8) 0.0375(4) Uani 1 1 d .
O8 O 0.1821(2) -1.9579(2) -2.04090(8) 0.0434(5) Uani 1 1 d .
O1 O -0.1760(2) -1.5192(2) -1.56985(8) 0.0475(5) Uani 1 1 d .
O3 O 0.0015(3) -1.7116(2) -1.61262(10) 0.0634(7) Uani 1 1 d .
O4 O 0.1376(2) -1.5668(2) -1.56032(9) 0.0547(6) Uani 1 1 d .
C51 C -0.0356(3) -1.5933(3) -1.94418(11) 0.0347(6) Uani 1 1 d .
O2 O -0.0717(2) -1.69651(19) -1.49448(8) 0.0470(5) Uani 1 1 d .
O5 O -0.3816(3) -1.7059(3) -1.54189(12) 0.0680(7) Uani 1 1 d .
N3 N 0.3821(2) -1.8557(2) -1.86348(10) 0.0401(6) Uani 1 1 d .
N4 N 0.2212(2) -1.6294(2) -1.91303(10) 0.0369(5) Uani 1 1 d .
C40 C 0.2962(3) -2.0614(3) -1.83453(11) 0.0410(7) Uani 1 1 d .
C46 C 0.0913(4) -2.1889(3) -1.87615(13) 0.0447(7) Uani 1 1 d .
C100 C -0.4008(4) -2.0985(4) -1.92820(14) 0.0542(9) Uani 1 1 d .
C52 C -0.1413(4) -1.5011(3) -1.94219(14) 0.0460(7) Uani 1 1 d .
N2 N -0.1794(3) -1.9017(3) -1.56803(14) 0.0601(8) Uani 1 1 d .
C56 C -0.0782(3) -1.7145(3) -1.96729(11) 0.0339(6) Uani 1 1 d .
C41 C 0.1786(3) -2.0805(3) -1.87887(11) 0.0353(6) Uani 1 1 d .
C55 C -0.2250(3) -1.7359(3) -1.98679(13) 0.0419(7) Uani 1 1 d .
C23 C -0.0403(10) -1.7261(9) -1.8127(2) 0.118(3) Uani 1 1 d .
C53 C -0.2852(4) -1.5260(3) -1.96080(14) 0.0501(8) Uani 1 1 d .
C10 C -0.2801(3) -1.4467(3) -1.59495(13) 0.0471(8) Uani 1 1 d .
C54 C -0.3259(4) -1.6446(3) -1.98296(14) 0.0479(8) Uani 1 1 d .
C42 C 0.3947(3) -1.9544(3) -1.83260(12) 0.0441(7) Uani 1 1 d .
C6 C -0.1003(3) -1.7724(3) -1.45396(13) 0.0478(8) Uani 1 1 d .
C50 C 0.1122(3) -1.5575(3) -1.92332(13) 0.0404(7) Uani 1 1 d .
C18 C 0.1024(4) -1.6340(3) -1.60450(14) 0.0527(8) Uani 1 1 d .
C11 C -0.2985(4) -1.3260(4) -1.57278(16) 0.0573(9) Uani 1 1 d .
C45 C 0.1169(4) -2.2728(3) -1.83203(14) 0.0534(8) Uani 1 1 d .
C101 C -0.3371(3) -2.1419(3) -1.86977(13) 0.0479(8) Uani 1 1 d .
N1 N -0.2952(4) -1.7048(3) -1.65365(12) 0.0639(8) Uani 1 1 d .
C20 C 0.1153(4) -1.6544(4) -1.70907(15) 0.0638(10) Uani 1 1 d .
C106 C -0.2372(4) -2.0696(4) -1.83446(16) 0.0597(10) Uani 1 1 d .
C9 C -0.3747(4) -1.4868(4) -1.64452(13) 0.0572(9) Uani 1 1 d .
C43 C 0.3205(4) -2.1514(4) -1.79126(14) 0.0575(9) Uani 1 1 d .
C48 C 0.4470(4) -1.6306(4) -1.84300(16) 0.0579(9) Uani 1 1 d .
C1 C -0.1532(4) -1.8986(3) -1.46549(17) 0.0593(9) Uani 1 1 d .
C44 C 0.2338(4) -2.2546(4) -1.78918(15) 0.0606(10) Uani 1 1 d .
C49 C 0.3616(4) -1.5670(3) -1.89372(16) 0.0519(8) Uani 1 1 d .
C5 C -0.0763(4) -1.7314(4) -1.39724(14) 0.0575(9) Uani 1 1 d .
C16 C -0.3178(6) -1.9405(5) -1.6632(2) 0.0850(14) Uani 1 1 d .
C19 C 0.1926(5) -1.6144(7) -1.65205(19) 0.0829(14) Uani 1 1 d .
C47 C 0.5002(4) -1.7610(3) -1.85513(16) 0.0510(8) Uani 1 1 d .
C102 C -0.3771(6) -2.2563(4) -1.84888(19) 0.0783(13) Uani 1 1 d .
C13 C -0.5007(5) -1.2873(5) -1.64658(19) 0.0758(13) Uani 1 1 d .
C12 C -0.4084(5) -1.2481(4) -1.5982(2) 0.0722(12) Uani 1 1 d .
C14 C -0.4813(4) -1.4028(5) -1.66917(18) 0.0740(12) Uani 1 1 d .
C7 C -0.1709(4) -1.9579(4) -1.5203(2) 0.0678(11) Uani 1 1 d .
C4 C -0.1107(5) -1.8080(5) -1.35477(19) 0.0780(13) Uani 1 1 d .
C3 C -0.1648(5) -1.9280(5) -1.3651(2) 0.0892(15) Uani 1 1 d .
C25 C 0.0100(6) -1.5787(5) -1.7378(2) 0.0897(14) Uani 1 1 d .
C2 C -0.1828(5) -1.9729(5) -1.4188(2) 0.0812(14) Uani 1 1 d .
C8 C -0.3661(5) -1.6072(5) -1.67241(16) 0.0708(12) Uani 1 1 d .
C17 C -0.1900(5) -1.9782(4) -1.6202(2) 0.0788(12) Uani 1 1 d .
C21 C 0.1444(7) -1.7670(5) -1.7349(2) 0.0879(15) Uani 1 1 d .
C103 C -0.3201(7) -2.2954(5) -1.7948(2) 0.0996(18) Uani 1 1 d .
C105 C -0.1799(5) -2.1092(5) -1.78067(18) 0.0781(13) Uani 1 1 d .
C15 C -0.2958(7) -1.8146(5) -1.6918(2) 0.0929(16) Uani 1 1 d .
C26 C -0.4986(5) -1.7922(6) -1.5465(3) 0.0932(16) Uani 1 1 d .
C22 C 0.0658(9) -1.8031(7) -1.7870(3) 0.115(2) Uani 1 1 d .
C104 C -0.2253(6) -2.2208(6) -1.7610(2) 0.0883(15) Uani 1 1 d .
C24 C -0.0669(8) -1.6159(7) -1.7889(3) 0.112(2) Uani 1 1 d .
O9 O 0.3330(2) -1.82520(19) -1.98636(8) 0.0425(5) Uiso 1 1 d .
C329 C -0.2957(3) -2.1062(3) -1.97027(12) 0.0381(6) Uiso 1 1 d .
O13 O -0.3940(4) -1.5447(4) -1.46011(15) 0.1127(11) Uiso 1 1 d .
H10 H 0.127(3) -1.476(3) -1.9187(11) 0.033(7) Uiso 1 1 d .
H13 H 0.053(3) -2.337(3) -1.8321(11) 0.033(8) Uiso 1 1 d .
H18 H -0.112(3) -1.420(3) -1.9285(13) 0.047(9) Uiso 1 1 d .
H17 H -0.354(4) -1.460(3) -1.9573(13) 0.053(9) Uiso 1 1 d .
H14 H 0.011(3) -2.199(3) -1.9042(12) 0.042(8) Uiso 1 1 d .
H5 H 0.565(4) -1.787(3) -1.8264(14) 0.056(9) Uiso 1 1 d .
H4 H 0.343(4) -1.478(3) -1.8840(14) 0.063(10) Uiso 1 1 d .
H16 H -0.425(4) -1.663(3) -1.9931(14) 0.066(11) Uiso 1 1 d .
H11 H 0.397(4) -2.140(3) -1.7617(14) 0.051(9) Uiso 1 1 d .
H6 H 0.536(3) -1.758(3) -1.8908(13) 0.042(8) Uiso 1 1 d .
H20 H -0.242(4) -1.294(3) -1.5353(15) 0.064(10) Uiso 1 1 d .
H1 H 0.391(4) -1.627(3) -1.8120(14) 0.056(10) Uiso 1 1 d .
H3 H 0.417(4) -1.565(3) -1.9266(15) 0.067(11) Uiso 1 1 d .
H15 H -0.247(3) -1.810(3) -1.9997(13) 0.044(9) Uiso 1 1 d .
H12 H 0.254(4) -2.314(3) -1.7576(15) 0.067(10) Uiso 1 1 d .
H30 H -0.422(4) -1.609(4) -1.7101(17) 0.087(13) Uiso 1 1 d .
H2 H 0.529(4) -1.578(3) -1.8335(14) 0.062(10) Uiso 1 1 d .
H21 H -0.421(4) -1.176(4) -1.5794(16) 0.074(13) Uiso 1 1 d .
H22 H -0.570(5) -1.230(4) -1.661(2) 0.104(16) Uiso 1 1 d .
H32 H -0.479(4) -2.149(3) -1.9416(15) 0.064(11) Uiso 1 1 d .
H36 H -0.212(3) -2.006(3) -1.8476(13) 0.035(9) Uiso 1 1 d .
H31 H -0.423(4) -2.008(4) -1.9264(14) 0.062(11) Uiso 1 1 d .
H34 H -0.182(5) -2.255(4) -1.724(2) 0.110(16) Uiso 1 1 d .
H35 H -0.117(5) -2.060(4) -1.7555(19) 0.100(16) Uiso 1 1 d .
H33 H -0.365(5) -2.360(5) -1.783(2) 0.109(18) Uiso 1 1 d .
H44 H -0.408(4) -1.942(3) -1.6458(13) 0.048(9) Uiso 1 1 d .
H41 H -0.368(5) -1.799(4) -1.7236(19) 0.092(15) Uiso 1 1 d .
H43 H -0.330(5) -2.009(5) -1.691(2) 0.119(17) Uiso 1 1 d .
H45 H -0.201(5) -2.073(5) -1.6091(18) 0.102(15) Uiso 1 1 d .
H42 H -0.196(5) -1.807(4) -1.7039(19) 0.099(16) Uiso 1 1 d .
H49 H -0.176(4) -2.046(4) -1.5209(15) 0.068(11) Uiso 1 1 d .
H50 H -0.443(5) -2.304(4) -1.8749(19) 0.098(16) Uiso 1 1 d .
H66 H -0.204(4) -2.059(4) -1.4306(16) 0.078(13) Uiso 1 1 d .
H62 H 0.276(6) -1.666(5) -1.639(2) 0.12(2) Uiso 1 1 d .
H63 H -0.033(4) -1.647(4) -1.3908(15) 0.067(11) Uiso 1 1 d .
H65 H -0.191(5) -1.985(5) -1.333(2) 0.120(17) Uiso 1 1 d .
H64 H -0.094(5) -1.777(4) -1.3180(19) 0.093(15) Uiso 1 1 d .
H61 H 0.229(6) -1.531(5) -1.646(2) 0.11(2) Uiso 1 1 d .
H72 H -0.016(5) -1.502(4) -1.7206(18) 0.093(15) Uiso 1 1 d .
H76 H 0.222(6) -1.810(5) -1.711(2) 0.12(2) Uiso 1 1 d .
H73 H -0.139(7) -1.550(6) -1.800(3) 0.15(3) Uiso 1 1 d .
H74 H -0.092(7) -1.750(6) -1.853(3) 0.17(3) Uiso 1 1 d .
H79 H 0.474(3) -1.963(3) -1.8056(13) 0.048(9) Uiso 1 1 d .
H80 H -0.552(5) -1.427(4) -1.704(2) 0.108(16) Uiso 1 1 d .
H103 H -0.098(6) -1.963(5) -1.642(2) 0.124(18) Uiso 1 1 d .
H239 H 0.069(9) -1.860(8) -1.814(4) 0.23(4) Uiso 1 1 d .
H240 H -0.382(4) -1.653(4) -1.5192(17) 0.065(14) Uiso 1 1 d .
H301 H -0.602(7) -1.741(6) -1.534(3) 0.16(2) Uiso 1 1 d .
H302 H -0.469(11) -1.881(9) -1.509(5) 0.32(5) Uiso 1 1 d .
H303 H -0.507(8) -1.821(7) -1.589(3) 0.21(3) Uiso 1 1 d .

loop_
_atom_site_aniso_label
_atom_site_aniso_U_11
_atom_site_aniso_U_22
_atom_site_aniso_U_33
_atom_site_aniso_U_23
_atom_site_aniso_U_13
_atom_site_aniso_U_12
Ni2 0.0286(2) 0.0340(2) 0.03225(19) -0.00384(14) -0.00433(14) -0.00334(15)
Mn2 0.0272(3) 0.0282(3) 0.0270(3) -0.0023(2) -0.0045(2) -0.0042(2)
Mn1 0.0389(4) 0.0408(4) 0.0363(3) 0.0031(3) -0.0030(3) -0.0079(3)
Ni1 0.0485(3) 0.0483(3) 0.0411(2) -0.00295(18) 0.00236(17) -0.01092(19)
O6 0.0446(12) 0.0373(11) 0.0355(10) 0.0060(8) -0.0125(8) -0.0073(9)
O7 0.0276(10) 0.0308(10) 0.0498(11) -0.0089(8) -0.0064(8) 0.0014(8)
O8 0.0396(12) 0.0509(13) 0.0390(11) -0.0079(9) 0.0057(9) -0.0099(10)
O1 0.0466(13) 0.0454(12) 0.0449(12) 0.0047(9) -0.0099(9) -0.0047(10)
O3 0.0624(16) 0.0688(16) 0.0616(15) -0.0132(12) 0.0202(12) -0.0170(13)
O4 0.0484(14) 0.0610(15) 0.0541(13) 0.0010(11) 0.0072(10) -0.0068(11)
C51 0.0343(15) 0.0313(15) 0.0385(14) 0.0012(11) 0.0064(12) -0.0005(12)
O2 0.0521(13) 0.0446(12) 0.0416(11) 0.0076(9) 0.0000(9) -0.0101(10)
O5 0.0576(17) 0.077(2) 0.0696(18) -0.0100(16) 0.0124(13) -0.0200(14)
N3 0.0318(13) 0.0482(15) 0.0365(12) -0.0044(11) -0.0056(10) -0.0046(11)
N4 0.0314(13) 0.0373(13) 0.0400(13) -0.0070(10) 0.0005(10) -0.0097(11)
C40 0.0419(17) 0.0476(18) 0.0312(14) 0.0013(12) -0.0020(12) 0.0058(14)
C46 0.0491(19) 0.0382(17) 0.0438(17) 0.0012(13) -0.0020(14) 0.0012(14)
C100 0.0361(19) 0.078(3) 0.0493(19) -0.0116(18) 0.0107(15) -0.0055(19)
C52 0.049(2) 0.0361(17) 0.0530(18) -0.0056(14) 0.0085(15) 0.0005(15)
N2 0.0521(18) 0.0499(17) 0.076(2) -0.0155(16) 0.0041(15) -0.0109(14)
C56 0.0317(15) 0.0360(15) 0.0329(14) 0.0021(11) 0.0019(11) -0.0003(12)
C41 0.0376(16) 0.0359(15) 0.0310(14) 0.0002(11) 0.0005(11) 0.0057(12)
C55 0.0375(17) 0.0350(17) 0.0503(18) -0.0014(14) -0.0017(13) -0.0002(14)
C23 0.166(7) 0.135(6) 0.057(3) -0.006(4) 0.037(4) -0.068(6)
C53 0.0406(19) 0.0446(19) 0.066(2) 0.0001(16) 0.0086(15) 0.0140(15)
C10 0.0399(18) 0.055(2) 0.0444(17) 0.0159(15) 0.0003(13) -0.0079(15)
C54 0.0322(17) 0.051(2) 0.0583(19) 0.0031(15) -0.0001(14) 0.0049(15)
C42 0.0345(17) 0.059(2) 0.0346(15) -0.0017(14) -0.0076(13) 0.0036(15)
C6 0.0404(17) 0.0494(19) 0.0531(19) 0.0153(15) 0.0052(14) 0.0005(14)
C50 0.0455(19) 0.0277(16) 0.0480(17) -0.0077(13) 0.0084(13) -0.0053(14)
C18 0.053(2) 0.055(2) 0.0515(19) 0.0037(16) 0.0113(16) -0.0015(17)
C11 0.053(2) 0.058(2) 0.058(2) 0.0127(18) -0.0008(17) -0.0013(17)
C45 0.067(2) 0.0409(19) 0.053(2) 0.0079(15) 0.0090(17) -0.0030(17)
C101 0.0478(19) 0.056(2) 0.0424(17) -0.0128(15) 0.0171(14) -0.0072(15)
N1 0.070(2) 0.077(2) 0.0417(15) -0.0101(15) -0.0007(14) -0.0138(18)
C20 0.076(3) 0.065(2) 0.057(2) -0.0007(18) 0.031(2) -0.007(2)
C106 0.060(2) 0.065(3) 0.055(2) -0.0092(19) 0.0128(18) -0.015(2)
C9 0.048(2) 0.079(3) 0.0394(17) 0.0164(17) -0.0067(14) -0.0088(18)
C43 0.064(2) 0.064(2) 0.0385(17) 0.0090(16) -0.0112(16) 0.0055(19)
C48 0.050(2) 0.064(2) 0.054(2) -0.0175(17) -0.0076(17) -0.0242(18)
C1 0.047(2) 0.049(2) 0.078(2) 0.0150(18) -0.0015(17) -0.0049(16)
C44 0.077(3) 0.057(2) 0.0450(19) 0.0166(17) -0.0009(17) 0.008(2)
C49 0.0383(18) 0.047(2) 0.066(2) -0.0078(17) -0.0029(16) -0.0140(15)
C5 0.060(2) 0.063(2) 0.0489(19) 0.0179(17) 0.0060(16) 0.0093(19)
C16 0.091(4) 0.079(3) 0.083(3) -0.039(3) 0.010(3) -0.025(3)
C19 0.067(3) 0.119(4) 0.068(3) -0.004(3) 0.027(2) -0.016(3)
C47 0.0345(18) 0.064(2) 0.0478(19) 0.0016(16) -0.0139(15) -0.0073(16)
C102 0.103(4) 0.072(3) 0.065(3) -0.013(2) 0.032(2) -0.029(3)
C13 0.057(3) 0.089(3) 0.078(3) 0.040(3) -0.001(2) 0.016(2)
C12 0.066(3) 0.068(3) 0.083(3) 0.024(2) 0.011(2) 0.014(2)
C14 0.057(2) 0.102(4) 0.057(2) 0.031(2) -0.0073(19) -0.003(2)
C7 0.061(2) 0.041(2) 0.096(3) 0.007(2) -0.002(2) -0.0085(18)
C4 0.075(3) 0.099(4) 0.062(3) 0.033(3) 0.013(2) 0.022(3)
C3 0.080(3) 0.098(4) 0.089(3) 0.052(3) 0.010(3) -0.001(3)
C25 0.118(4) 0.062(3) 0.088(3) 0.000(3) 0.012(3) 0.003(3)
C2 0.066(3) 0.064(3) 0.109(4) 0.034(3) 0.002(2) -0.016(2)
C8 0.068(3) 0.101(3) 0.0371(19) 0.002(2) -0.0089(17) -0.019(2)
C17 0.077(3) 0.059(3) 0.100(3) -0.029(2) 0.011(3) -0.009(2)
C21 0.107(4) 0.075(3) 0.094(4) 0.001(3) 0.054(3) -0.003(3)
C103 0.143(5) 0.077(3) 0.087(4) 0.014(3) 0.041(4) -0.013(3)
C105 0.070(3) 0.109(4) 0.054(2) -0.019(3) 0.007(2) -0.007(3)
C15 0.117(5) 0.103(4) 0.055(3) -0.034(3) 0.005(3) -0.020(3)
C26 0.062(3) 0.108(4) 0.110(4) -0.026(3) 0.019(3) -0.031(3)
C22 0.169(7) 0.091(4) 0.105(5) -0.037(4) 0.086(5) -0.038(4)
C104 0.103(4) 0.108(4) 0.058(3) 0.012(3) 0.021(3) 0.017(3)
C24 0.151(6) 0.098(5) 0.081(4) 0.023(3) -0.005(4) -0.017(4)

loop_
_atom_type_symbol
_atom_type_description
_atom_type_scat_dispersion_real
_atom_type_scat_dispersion_imag
_atom_type_scat_source
C C 0.0033 0.0016 'International Tables Vol C Tables 4.2.6.8 and 6.1.1.4'
H H 0.0000 0.0000 'International Tables Vol C Tables 4.2.6.8 and 6.1.1.4'
N N 0.0061 0.0033 'International Tables Vol C Tables 4.2.6.8 and 6.1.1.4'
O O 0.0106 0.0060 'International Tables Vol C Tables 4.2.6.8 and 6.1.1.4'
Mn Mn 0.3368 0.7283 'International Tables Vol C Tables 4.2.6.8 and 6.1.1.4'
Ni Ni 0.3393 1.1124 'International Tables Vol C Tables 4.2.6.8 and 6.1.1.4'

loop_
_geom_angle_atom_site_label_1
_geom_angle_atom_site_label_2
_geom_angle_atom_site_label_3
_geom_angle
_geom_angle_site_symmetry_1
_geom_angle_site_symmetry_3
O9 Ni2 O7 100.07(8) . .
O9 Ni2 O6 101.33(9) . .
O7 Ni2 O6 81.91(8) . .
O9 Ni2 N4 96.93(9) . .
O7 Ni2 N4 89.68(8) . .
O6 Ni2 N4 160.96(9) . .
O9 Ni2 N3 93.29(9) . .
O7 Ni2 N3 164.99(10) . .
O6 Ni2 N3 88.83(9) . .
N4 Ni2 N3 95.51(10) . .
O9 Ni2 Mn2 86.23(6) . .
O7 Ni2 Mn2 44.10(5) . .
O6 Ni2 Mn2 44.07(5) . .
N4 Ni2 Mn2 133.07(7) . .
N3 Ni2 Mn2 131.18(7) . .
O8 Mn2 O8 180.000(2) 2_511 .
O8 Mn2 O6 86.74(8) 2_511 2_511
O8 Mn2 O6 93.26(8) . 2_511
O8 Mn2 O6 93.26(8) 2_511 .
O8 Mn2 O6 86.74(8) . .
O6 Mn2 O6 180.000(2) 2_511 .
O8 Mn2 O7 86.62(8) 2_511 2_511
O8 Mn2 O7 93.38(8) . 2_511
O6 Mn2 O7 74.65(7) 2_511 2_511
O6 Mn2 O7 105.35(7) . 2_511
O8 Mn2 O7 93.38(8) 2_511 .
O8 Mn2 O7 86.62(8) . .
O6 Mn2 O7 105.35(7) 2_511 .
O6 Mn2 O7 74.65(7) . .
O7 Mn2 O7 180.000(1) 2_511 .
O8 Mn2 Ni2 109.92(5) 2_511 .
O8 Mn2 Ni2 70.08(5) . .
O6 Mn2 Ni2 139.90(5) 2_511 .
O6 Mn2 Ni2 40.10(5) . .
O7 Mn2 Ni2 139.97(5) 2_511 .
O7 Mn2 Ni2 40.03(5) . .
O8 Mn2 Ni2 70.08(5) 2_511 2_511
O8 Mn2 Ni2 109.92(5) . 2_511
O6 Mn2 Ni2 40.10(5) 2_511 2_511
O6 Mn2 Ni2 139.90(5) . 2_511
O7 Mn2 Ni2 40.03(5) 2_511 2_511
O7 Mn2 Ni2 139.97(5) . 2_511
Ni2 Mn2 Ni2 180.0 . 2_511
O1 Mn1 O1 180.000(4) 2_522 .
O1 Mn1 O2 103.47(8) 2_522 .
O1 Mn1 O2 76.53(8) . .
O1 Mn1 O2 76.53(8) 2_522 2_522
O1 Mn1 O2 103.47(8) . 2_522
O2 Mn1 O2 180.000(2) . 2_522
O1 Mn1 O4 85.63(8) 2_522 2_522
O1 Mn1 O4 94.37(9) . 2_522
O2 Mn1 O4 92.76(8) . 2_522
O2 Mn1 O4 87.24(8) 2_522 2_522
O1 Mn1 O4 94.37(9) 2_522 .
O1 Mn1 O4 85.63(8) . .
O2 Mn1 O4 87.24(8) . .
O2 Mn1 O4 92.76(8) 2_522 .
O4 Mn1 O4 180.000(2) 2_522 .
O1 Ni1 N2 172.46(11) . .
O1 Ni1 N1 90.70(11) . .
N2 Ni1 N1 96.34(13) . .
O1 Ni1 O2 83.30(8) . .
N2 Ni1 O2 89.58(11) . .
N1 Ni1 O2 173.73(12) . .
O1 Ni1 O3 91.60(10) . .
N2 Ni1 O3 91.52(11) . .
N1 Ni1 O3 86.76(12) . .
O2 Ni1 O3 95.21(10) . .
O1 Ni1 O5 87.56(11) . .
N2 Ni1 O5 89.92(12) . .
N1 Ni1 O5 88.28(12) . .
O2 Ni1 O5 89.63(10) . .
O3 Ni1 O5 174.96(11) . .
C41 O6 Ni2 127.90(17) . .
C41 O6 Mn2 135.21(18) . .
Ni2 O6 Mn2 95.83(7) . .
C56 O7 Ni2 127.28(17) . .
C56 O7 Mn2 134.14(17) . .
Ni2 O7 Mn2 95.87(7) . .
C329 O8 Mn2 136.44(18) 2_511 .
C10 O1 Ni1 124.0(2) . .
C10 O1 Mn1 136.5(2) . .
Ni1 O1 Mn1 97.34(8) . .
C18 O3 Ni1 126.2(2) . .
C18 O4 Mn1 128.5(2) . .
C52 C51 C56 119.0(3) . .
C52 C51 C50 117.5(3) . .
C56 C51 C50 123.5(3) . .
C6 O2 Ni1 121.8(2) . .
C6 O2 Mn1 136.1(2) . .
Ni1 O2 Mn1 96.58(8) . .
C26 O5 Ni1 131.9(3) . .
C42 N3 C47 118.0(3) . .
C42 N3 Ni2 125.2(2) . .
C47 N3 Ni2 116.8(2) . .
C50 N4 C49 116.7(3) . .
C50 N4 Ni2 124.2(2) . .
C49 N4 Ni2 119.0(2) . .
C43 C40 C41 118.8(3) . .
C43 C40 C42 118.4(3) . .
C41 C40 C42 122.8(3) . .
C45 C46 C41 121.8(3) . .
C101 C100 C329 113.1(3) . .
C53 C52 C51 122.0(3) . .
C7 N2 C17 119.2(4) . .
C7 N2 Ni1 122.3(3) . .
C17 N2 Ni1 118.5(3) . .
O7 C56 C55 120.7(3) . .
O7 C56 C51 121.7(2) . .
C55 C56 C51 117.6(3) . .
O6 C41 C46 120.3(3) . .
O6 C41 C40 122.4(3) . .
C46 C41 C40 117.3(3) . .
C54 C55 C56 121.9(3) . .
C24 C23 C22 120.6(6) . .
C52 C53 C54 118.6(3) . .
O1 C10 C11 119.5(3) . .
O1 C10 C9 122.0(3) . .
C11 C10 C9 118.4(3) . .
C55 C54 C53 120.9(3) . .
N3 C42 C40 127.9(3) . .
O2 C6 C5 120.5(3) . .
O2 C6 C1 121.8(3) . .
C5 C6 C1 117.6(3) . .
N4 C50 C51 128.0(3) . .
O3 C18 O4 125.7(3) . .
O3 C18 C19 117.9(4) . .
O4 C18 C19 116.4(4) . .
C12 C11 C10 120.6(4) . .
C46 C45 C44 120.6(4) . .
C106 C101 C102 116.6(4) . .
C106 C101 C100 122.1(3) . .
C102 C101 C100 121.3(4) . .
C8 N1 C15 118.0(4) . .
C8 N1 Ni1 122.2(3) . .
C15 N1 Ni1 119.7(3) . .
C25 C20 C21 117.4(5) . .
C25 C20 C19 120.1(5) . .
C21 C20 C19 122.5(5) . .
C101 C106 C105 121.9(4) . .
C14 C9 C10 118.4(4) . .
C14 C9 C8 117.3(4) . .
C10 C9 C8 124.3(3) . .
C44 C43 C40 122.8(3) . .
C49 C48 C47 114.3(3) . .
C6 C1 C2 117.7(4) . .
C6 C1 C7 124.2(3) . .
C2 C1 C7 118.1(4) . .
C43 C44 C45 118.7(3) . .
N4 C49 C48 112.9(3) . .
C4 C5 C6 121.1(4) . .
C17 C16 C15 113.5(4) . .
C20 C19 C18 113.3(4) . .
N3 C47 C48 111.7(3) . .
C101 C102 C103 121.4(5) . .
C14 C13 C12 118.8(4) . .
C13 C12 C11 121.0(5) . .
C13 C14 C9 122.8(4) . .
N2 C7 C1 126.6(4) . .
C3 C4 C5 122.1(5) . .
C2 C3 C4 118.4(4) . .
C24 C25 C20 121.2(6) . .
C3 C2 C1 123.0(4) . .
N1 C8 C9 128.2(3) . .
N2 C17 C16 111.5(4) . .
C20 C21 C22 120.6(6) . .
C104 C103 C102 120.4(5) . .
C104 C105 C106 119.7(5) . .
N1 C15 C16 113.0(4) . .
C23 C22 C21 119.3(6) . .
C103 C104 C105 119.9(5) . .
C23 C24 C25 120.7(7) . .
C329 O9 Ni2 120.89(19) 2_511 .
O8 C329 O9 126.3(3) 2_511 2_511
O8 C329 C100 116.8(3) 2_511 .
O9 C329 C100 117.0(3) 2_511 .

loop_
_geom_bond_atom_site_label_1
_geom_bond_atom_site_label_2
_geom_bond_distance
_geom_bond_site_symmetry_2
Ni2 O9 1.995(2) .
Ni2 O7 1.9987(18) .
Ni2 O6 2.002(2) .
Ni2 N4 2.014(2) .
Ni2 N3 2.017(2) .
Ni2 Mn2 3.0914(4) .
Mn2 O8 2.138(2) 2_511
Mn2 O8 2.138(2) .
Mn2 O6 2.1614(18) 2_511
Mn2 O6 2.1614(18) .
Mn2 O7 2.1628(18) 2_511
Mn2 O7 2.1628(18) .
Mn2 Ni2 3.0914(4) 2_511
Mn1 O1 2.158(2) 2_522
Mn1 O1 2.158(2) .
Mn1 O2 2.175(2) .
Mn1 O2 2.175(2) 2_522
Mn1 O4 2.199(2) 2_522
Mn1 O4 2.199(2) .
Ni1 O1 2.016(2) .
Ni1 N2 2.016(3) .
Ni1 N1 2.022(3) .
Ni1 O2 2.022(2) .
Ni1 O3 2.055(2) .
Ni1 O5 2.153(3) .
O6 C41 1.311(3) .
O7 C56 1.317(3) .
O8 C329 1.243(3) 2_511
O1 C10 1.316(4) .
O3 C18 1.231(4) .
O4 C18 1.263(4) .
C51 C52 1.402(4) .
C51 C56 1.413(4) .
C51 C50 1.440(4) .
O2 C6 1.315(3) .
O5 C26 1.403(5) .
N3 C42 1.272(4) .
N3 C47 1.468(4) .
N4 C50 1.272(4) .
N4 C49 1.468(4) .
C40 C43 1.399(4) .
C40 C41 1.413(4) .
C40 C42 1.441(4) .
C46 C45 1.372(4) .
C46 C41 1.401(4) .
C100 C101 1.504(5) .
C100 C329 1.517(4) .
C52 C53 1.372(5) .
N2 C7 1.278(5) .
N2 C17 1.468(5) .
C56 C55 1.395(4) .
C55 C54 1.369(4) .
C23 C24 1.331(10) .
C23 C22 1.362(10) .
C53 C54 1.378(5) .
C10 C11 1.396(5) .
C10 C9 1.420(4) .
C6 C5 1.402(5) .
C6 C1 1.421(5) .
C18 C19 1.532(5) .
C11 C12 1.389(5) .
C45 C44 1.386(5) .
C101 C106 1.374(5) .
C101 C102 1.375(5) .
N1 C8 1.275(5) .
N1 C15 1.467(5) .
C20 C25 1.375(6) .
C20 C21 1.383(6) .
C20 C19 1.492(6) .
C106 C105 1.380(6) .
C9 C14 1.403(5) .
C9 C8 1.436(6) .
C43 C44 1.352(5) .
C48 C49 1.507(5) .
C48 C47 1.508(5) .
C1 C2 1.425(6) .
C1 C7 1.432(6) .
C5 C4 1.374(5) .
C16 C17 1.508(7) .
C16 C15 1.520(7) .
C102 C103 1.384(7) .
C13 C14 1.352(6) .
C13 C12 1.386(6) .
C4 C3 1.360(7) .
C3 C2 1.349(7) .
C25 C24 1.367(8) .
C21 C22 1.388(9) .
C103 C104 1.343(7) .
C105 C104 1.355(7) .
O9 C329 1.259(3) 2_511
C329 O8 1.243(3) 2_511
C329 O9 1.259(3) 2_511
